data_4119793
loop_
_publ_author_name
'Douglas R. Kindra'
'Ian J. Casely'
'Megan E. Fieser'
'Joseph W. Ziller'
'Filipp Furche'
'William J. Evans'

_publ_section_title
;
 Insertion of CO2 and COS into Bi-C Bonds: Reactivity of a Bismuth NCN
 Pincer Complex of an Oxyaryl Dianionic Ligand,
 [2,6-(Me2NCH2)2C6H3]Bi(C6H2tBu2O)
;
_journal_name_full 'Journal of the American Chemical Society'
_journal_page_first 7777
_journal_page_last 7787
_journal_paper_doi 10.1021/ja403133f
_journal_volume 135
_journal_year 2013
_chemical_formula_sum 'C32 H51 Bi F3 N3 O4 S Si'
_chemical_formula_weight 867.88
_chemical_name_systematic
; 
 ? 
;
_space_group_crystal_system orthorhombic
_space_group_IT_number 61
_space_group_name_Hall '-P 2ac 2ab'
_space_group_name_H-M_alt 'P b c a'
_symmetry_space_group_name_Hall '-P 2ac 2ab'
_symmetry_space_group_name_H-M 'P b c a'
_atom_sites_solution_hydrogens difmap
_atom_sites_solution_primary direct
_atom_sites_solution_secondary difmap
_audit_creation_method SHELXL-2012
_cell_angle_alpha 90
_cell_angle_beta 90
_cell_angle_gamma 90
_cell_formula_units_Z 8
_cell_length_a 12.0702(7)
_cell_length_b 16.4669(9)
_cell_length_c 37.181(2)
_cell_measurement_reflns_used 9893
_cell_measurement_temperature 143(2)
_cell_measurement_theta_max 28.23
_cell_measurement_theta_min 2.16
_cell_volume 7390.1(7)
_computing_cell_refinement 'Bruker SAINT'
_computing_data_collection 'Bruker APEX2'
_computing_data_reduction 'Bruker SAINT'
_computing_molecular_graphics 'Bruker SHELXTL'
_computing_publication_material 'Bruker SHELXTL'
_computing_structure_refinement 'SHELXL-2012 (Sheldrick, 2012)'
_computing_structure_solution 'SHELXS-97 (Sheldrick, 2008)'
_diffrn_ambient_temperature 143(2)
_diffrn_measured_fraction_theta_full 1.000
_diffrn_measured_fraction_theta_max 1.000
_diffrn_measurement_device_type 'Bruker APEX-II CCD'
_diffrn_measurement_method '\f and \w scans'
_diffrn_radiation_type MoK\a
_diffrn_radiation_wavelength 0.71073
_diffrn_reflns_av_R_equivalents 0.0320
_diffrn_reflns_av_unetI/netI 0.0163
_diffrn_reflns_Laue_measured_fraction_full 1.000
_diffrn_reflns_Laue_measured_fraction_max 1.000
_diffrn_reflns_limit_h_max 15
_diffrn_reflns_limit_h_min -15
_diffrn_reflns_limit_k_max 20
_diffrn_reflns_limit_k_min -21
_diffrn_reflns_limit_l_max 47
_diffrn_reflns_limit_l_min -47
_diffrn_reflns_number 80299
_diffrn_reflns_point_group_measured_fraction_full 1.000
_diffrn_reflns_point_group_measured_fraction_max 1.000
_diffrn_reflns_theta_full 25.500
_diffrn_reflns_theta_max 27.103
_diffrn_reflns_theta_min 2.012
_exptl_absorpt_coefficient_mu 4.913
_exptl_absorpt_correction_T_max 0.4873
_exptl_absorpt_correction_T_min 0.3537
_exptl_absorpt_correction_type numerical
_exptl_absorpt_process_details 'Bruker SADABS'
_exptl_crystal_colour colorless
_exptl_crystal_density_diffrn 1.560
_exptl_crystal_density_meas ?
_exptl_crystal_density_method not_measured
_exptl_crystal_description irregular
_exptl_crystal_F_000 3488
_exptl_crystal_size_max 0.325
_exptl_crystal_size_mid 0.267
_exptl_crystal_size_min 0.226
_refine_diff_density_max 0.609
_refine_diff_density_min -0.696
_refine_diff_density_rms 0.067
_refine_ls_extinction_method none
_refine_ls_goodness_of_fit_ref 1.039
_refine_ls_hydrogen_treatment refall
_refine_ls_matrix_type full
_refine_ls_number_parameters 610
_refine_ls_number_reflns 8154
_refine_ls_number_restraints 0
_refine_ls_restrained_S_all 1.039
_refine_ls_R_factor_all 0.0234
_refine_ls_R_factor_gt 0.0177
_refine_ls_shift/su_max 0.004
_refine_ls_shift/su_mean 0.000
_refine_ls_structure_factor_coef Fsqd
_refine_ls_weighting_details
; 
 w=1/[\s^2^(Fo^2^)+(0.0175P)^2^+5.9399P] 
 where P=(Fo^2^+2Fc^2^)/3 
;
_refine_ls_weighting_scheme calc
_refine_ls_wR_factor_gt 0.0384
_refine_ls_wR_factor_ref 0.0401
_reflns_Friedel_coverage 0.000
_reflns_number_gt 7120
_reflns_number_total 8154
_reflns_threshold_expression 'I > 2\s(I)'
_cod_data_source_file ja403133f_si_003.cif
_cod_data_source_block dk17
_cod_depositor_comments
;
The following automatic conversions were performed:

'_exptl_crystal_density_meas' value 'not_measured' was changed to '?'
- the value is perceived as not measured.

Automatic conversion script
Id: cif_fix_values 3008 2015-01-20 13:52:24Z robertas 
;
_cod_original_cell_volume 7390.0(7)
_cod_database_code 4119793
_shelx_space_group_comment
; 
The symmetry employed for this shelxl refinement is uniquely defined 
by the following loop, which should always be used as a source of 
symmetry information in preference to the above space-group names. 
They are only intended as comments. 
;
_shelx_estimated_absorpt_t_min 0.298
_shelx_estimated_absorpt_t_max 0.403
_shelxl_version_number 2012-6

loop_
_space_group_symop_operation_xyz
'x, y, z'
'-x+1/2, -y, z+1/2'
'-x, y+1/2, -z+1/2'
'x+1/2, -y+1/2, -z'
'-x, -y, -z'
'x-1/2, y, -z-1/2'
'x, -y-1/2, z-1/2'
'-x-1/2, y-1/2, z'

loop_
_atom_site_label
_atom_site_type_symbol
_atom_site_fract_x
_atom_site_fract_y
_atom_site_fract_z
_atom_site_U_iso_or_equiv
_atom_site_adp_type
_atom_site_occupancy
_atom_site_site_symmetry_order
_atom_site_calc_flag
Bi1 Bi 0.84630(2) 0.29035(2) 0.18838(2) 0.01386(3) Uani 1 1 d
F3 F 1.38193(12) 0.42154(10) 0.22324(4) 0.0393(4) Uani 1 1 d
F1 F 1.31970(12) 0.37968(10) 0.17248(4) 0.0392(4) Uani 1 1 d
F2 F 1.27208(14) 0.49717(9) 0.19238(4) 0.0438(4) Uani 1 1 d
O1 O 1.06538(12) 0.25131(9) 0.03392(4) 0.0163(3) Uani 1 1 d
O2 O 1.08622(14) 0.38088(13) 0.19950(5) 0.0394(5) Uani 1 1 d
O3 O 1.21305(15) 0.29358(10) 0.23153(5) 0.0339(4) Uani 1 1 d
O4 O 1.16244(14) 0.42349(10) 0.25675(4) 0.0307(4) Uani 1 1 d
Si1 Si 1.00335(5) 0.26569(4) -0.00558(2) 0.01688(12) Uani 1 1 d
S1 S 1.17418(4) 0.37494(3) 0.22508(2) 0.01965(11) Uani 1 1 d
N1 N 0.91983(14) 0.17862(11) 0.22900(5) 0.0166(4) Uani 1 1 d
N2 N 0.69684(15) 0.32680(11) 0.14222(5) 0.0181(4) Uani 1 1 d
N3 N 0.8783(2) 0.20886(18) 0.40090(8) 0.0602(8) Uani 1 1 d
C1 C 0.73911(17) 0.18293(13) 0.18054(5) 0.0164(4) Uani 1 1 d
C2 C 0.74527(17) 0.11921(13) 0.20520(5) 0.0168(4) Uani 1 1 d
C3 C 0.67752(19) 0.05185(13) 0.20054(6) 0.0209(5) Uani 1 1 d
C4 C 0.6032(2) 0.04942(14) 0.17218(6) 0.0232(5) Uani 1 1 d
C5 C 0.59727(19) 0.11287(13) 0.14762(6) 0.0214(5) Uani 1 1 d
C6 C 0.66624(17) 0.17980(13) 0.15170(6) 0.0184(4) Uani 1 1 d
C7 C 0.82071(18) 0.12825(14) 0.23734(6) 0.0183(4) Uani 1 1 d
C8 C 0.9672(2) 0.21203(15) 0.26273(6) 0.0219(5) Uani 1 1 d
C9 C 1.0046(2) 0.12851(16) 0.21095(7) 0.0254(5) Uani 1 1 d
C10 C 0.66680(19) 0.24865(14) 0.12469(6) 0.0194(5) Uani 1 1 d
C11 C 0.6012(2) 0.35847(16) 0.16257(7) 0.0243(5) Uani 1 1 d
C12 C 0.7308(2) 0.38682(15) 0.11486(7) 0.0235(5) Uani 1 1 d
C13 C 0.94703(17) 0.26403(13) 0.13906(5) 0.0161(4) Uani 1 1 d
C14 C 1.00454(17) 0.32883(13) 0.12399(6) 0.0164(4) Uani 1 1 d
C15 C 1.04898(16) 0.32641(12) 0.08944(5) 0.0148(4) Uani 1 1 d
C16 C 1.03444(17) 0.25374(12) 0.06958(5) 0.0147(4) Uani 1 1 d
C17 C 0.99334(17) 0.18257(12) 0.08625(5) 0.0149(4) Uani 1 1 d
C18 C 0.94449(17) 0.19153(13) 0.12011(6) 0.0165(4) Uani 1 1 d
C19 C 0.99797(18) 0.09639(12) 0.07000(6) 0.0178(4) Uani 1 1 d
C20 C 1.0046(2) 0.03233(14) 0.10012(7) 0.0280(5) Uani 1 1 d
C21 C 0.8926(2) 0.07984(16) 0.04825(7) 0.0260(5) Uani 1 1 d
C22 C 1.1024(2) 0.08246(14) 0.04725(7) 0.0219(5) Uani 1 1 d
C23 C 1.10888(18) 0.40263(12) 0.07486(6) 0.0179(4) Uani 1 1 d
C24 C 1.0306(2) 0.45105(15) 0.05082(7) 0.0268(5) Uani 1 1 d
C25 C 1.21616(19) 0.38022(15) 0.05495(7) 0.0231(5) Uani 1 1 d
C26 C 1.1435(2) 0.45962(16) 0.10548(7) 0.0309(6) Uani 1 1 d
C27 C 0.8574(2) 0.29720(17) 0.00186(8) 0.0288(5) Uani 1 1 d
C28 C 1.0120(2) 0.17162(15) -0.03299(7) 0.0249(5) Uani 1 1 d
C29 C 1.0844(2) 0.34114(15) -0.03166(7) 0.0247(5) Uani 1 1 d
C30 C 1.2924(2) 0.42066(15) 0.20227(7) 0.0274(5) Uani 1 1 d
C31 C 0.7374(3) 0.1877(2) 0.34959(8) 0.0341(6) Uani 1 1 d
C32 C 0.8162(2) 0.19999(16) 0.37836(7) 0.0320(6) Uani 1 1 d
H3A H 0.6823(18) 0.0096(14) 0.2161(6) 0.014(6) Uiso 1 1 d
H4A H 0.555(2) 0.0073(15) 0.1699(6) 0.026(7) Uiso 1 1 d
H5A H 0.5482(19) 0.1102(14) 0.1283(6) 0.020(6) Uiso 1 1 d
H7A H 0.7821(18) 0.1549(13) 0.2564(6) 0.015(6) Uiso 1 1 d
H7B H 0.8435(17) 0.0774(13) 0.2458(6) 0.012(5) Uiso 1 1 d
H8A H 0.9871(19) 0.1684(14) 0.2783(6) 0.019(6) Uiso 1 1 d
H8B H 0.909(2) 0.2470(15) 0.2738(6) 0.024(6) Uiso 1 1 d
H8C H 1.038(2) 0.2406(14) 0.2574(6) 0.022(6) Uiso 1 1 d
H9A H 1.029(2) 0.0841(16) 0.2274(7) 0.035(7) Uiso 1 1 d
H9B H 1.069(2) 0.1656(17) 0.2046(7) 0.036(7) Uiso 1 1 d
H9C H 0.976(2) 0.1034(17) 0.1903(7) 0.037(8) Uiso 1 1 d
H10A H 0.7215(18) 0.2378(13) 0.1063(6) 0.013(5) Uiso 1 1 d
H10B H 0.594(2) 0.2540(14) 0.1137(6) 0.019(6) Uiso 1 1 d
H11A H 0.537(2) 0.3709(15) 0.1467(7) 0.028(7) Uiso 1 1 d
H11B H 0.619(2) 0.4098(15) 0.1737(7) 0.021(6) Uiso 1 1 d
H11C H 0.579(2) 0.3178(16) 0.1792(7) 0.026(7) Uiso 1 1 d
H12A H 0.673(2) 0.3982(15) 0.0980(7) 0.023(6) Uiso 1 1 d
H12B H 0.790(2) 0.3679(16) 0.1014(7) 0.032(7) Uiso 1 1 d
H12C H 0.751(2) 0.4370(17) 0.1265(7) 0.034(7) Uiso 1 1 d
H14A H 1.0135(18) 0.3754(14) 0.1370(6) 0.015(6) Uiso 1 1 d
H18A H 0.9114(18) 0.1468(13) 0.1303(6) 0.014(6) Uiso 1 1 d
H20A H 1.067(2) 0.0427(15) 0.1166(7) 0.033(7) Uiso 1 1 d
H20B H 1.0137(19) -0.0190(15) 0.0902(6) 0.020(6) Uiso 1 1 d
H20C H 0.939(2) 0.0301(14) 0.1142(6) 0.019(6) Uiso 1 1 d
H21A H 0.881(2) 0.1207(15) 0.0297(7) 0.022(6) Uiso 1 1 d
H21B H 0.829(2) 0.0813(16) 0.0633(7) 0.031(7) Uiso 1 1 d
H21C H 0.895(2) 0.0280(17) 0.0362(7) 0.037(8) Uiso 1 1 d
H22A H 1.108(2) 0.1156(15) 0.0263(7) 0.028(7) Uiso 1 1 d
H22B H 1.107(2) 0.0246(16) 0.0392(6) 0.026(6) Uiso 1 1 d
H22C H 1.167(2) 0.0931(16) 0.0620(7) 0.033(7) Uiso 1 1 d
H24A H 0.964(2) 0.4683(15) 0.0635(7) 0.035(7) Uiso 1 1 d
H24B H 1.004(2) 0.4200(16) 0.0306(7) 0.035(7) Uiso 1 1 d
H24C H 1.067(2) 0.4979(18) 0.0414(7) 0.044(8) Uiso 1 1 d
H25A H 1.252(2) 0.4278(17) 0.0467(7) 0.031(7) Uiso 1 1 d
H25B H 1.204(2) 0.3463(16) 0.0344(7) 0.034(7) Uiso 1 1 d
H25C H 1.263(2) 0.3549(17) 0.0705(8) 0.044(8) Uiso 1 1 d
H26A H 1.079(2) 0.4860(16) 0.1185(7) 0.035(7) Uiso 1 1 d
H26B H 1.187(2) 0.5042(16) 0.0955(7) 0.033(7) Uiso 1 1 d
H26C H 1.187(2) 0.4346(17) 0.1222(8) 0.038(8) Uiso 1 1 d
H27A H 0.848(3) 0.350(2) 0.0129(10) 0.067(11) Uiso 1 1 d
H27B H 0.819(3) 0.263(3) 0.0182(11) 0.086(13) Uiso 1 1 d
H27C H 0.821(3) 0.2938(19) -0.0180(10) 0.061(11) Uiso 1 1 d
H28A H 1.085(3) 0.1551(18) -0.0343(8) 0.049(9) Uiso 1 1 d
H28B H 0.983(2) 0.1830(16) -0.0563(8) 0.035(7) Uiso 1 1 d
H28C H 0.971(2) 0.1264(17) -0.0249(7) 0.040(8) Uiso 1 1 d
H29A H 1.160(2) 0.3224(18) -0.0359(7) 0.039(8) Uiso 1 1 d
H29B H 1.094(2) 0.3933(16) -0.0203(7) 0.030(7) Uiso 1 1 d
H29C H 1.051(2) 0.3477(16) -0.0540(8) 0.042(8) Uiso 1 1 d
H31A H 0.744(3) 0.136(2) 0.3421(10) 0.080(13) Uiso 1 1 d
H31B H 0.673(4) 0.199(2) 0.3582(12) 0.089(15) Uiso 1 1 d
H31C H 0.755(3) 0.215(2) 0.3298(11) 0.079(13) Uiso 1 1 d

loop_
_atom_site_aniso_label
_atom_site_aniso_U_11
_atom_site_aniso_U_22
_atom_site_aniso_U_33
_atom_site_aniso_U_23
_atom_site_aniso_U_13
_atom_site_aniso_U_12
Bi1 0.01533(4) 0.01421(4) 0.01204(4) 0.00013(3) 0.00098(3) -0.00028(3)
F3 0.0252(7) 0.0459(9) 0.0469(9) -0.0004(8) -0.0046(7) -0.0127(7)
F1 0.0383(8) 0.0466(9) 0.0328(8) -0.0077(7) 0.0118(7) -0.0014(7)
F2 0.0553(10) 0.0268(8) 0.0493(10) 0.0141(7) 0.0126(8) -0.0012(7)
O1 0.0178(7) 0.0176(8) 0.0137(7) 0.0004(6) 0.0027(6) 0.0008(6)
O2 0.0253(9) 0.0666(14) 0.0264(9) 0.0008(9) -0.0090(7) -0.0016(9)
O3 0.0330(10) 0.0186(8) 0.0502(11) 0.0027(8) 0.0044(8) -0.0004(7)
O4 0.0379(10) 0.0303(9) 0.0240(9) -0.0064(7) 0.0031(7) -0.0055(8)
Si1 0.0176(3) 0.0181(3) 0.0150(3) 0.0002(2) 0.0002(2) 0.0007(2)
S1 0.0196(3) 0.0197(3) 0.0197(3) -0.0013(2) -0.0032(2) -0.0019(2)
N1 0.0158(9) 0.0181(9) 0.0158(9) 0.0007(7) -0.0009(7) 0.0008(7)
N2 0.0205(9) 0.0172(9) 0.0167(9) 0.0026(7) -0.0011(7) 0.0013(8)
N3 0.0406(15) 0.085(2) 0.0549(17) -0.0327(16) -0.0172(13) 0.0170(14)
C1 0.0156(10) 0.0172(10) 0.0163(10) -0.0021(8) 0.0020(8) 0.0014(8)
C2 0.0174(10) 0.0183(10) 0.0146(10) -0.0012(8) 0.0005(8) 0.0030(8)
C3 0.0264(12) 0.0137(10) 0.0226(11) 0.0026(9) -0.0001(9) 0.0000(9)
C4 0.0231(12) 0.0170(11) 0.0296(13) -0.0016(9) -0.0036(10) -0.0036(10)
C5 0.0220(11) 0.0218(11) 0.0203(11) -0.0018(9) -0.0050(9) 0.0001(9)
C6 0.0186(11) 0.0197(10) 0.0168(10) 0.0008(8) 0.0015(9) 0.0016(9)
C7 0.0202(11) 0.0163(11) 0.0183(11) 0.0034(9) -0.0004(9) -0.0004(9)
C8 0.0208(11) 0.0249(12) 0.0200(11) 0.0015(10) -0.0049(9) -0.0016(10)
C9 0.0245(12) 0.0304(13) 0.0214(12) 0.0012(10) 0.0024(10) 0.0099(11)
C10 0.0207(12) 0.0217(12) 0.0157(11) -0.0001(9) -0.0024(9) -0.0001(9)
C11 0.0239(12) 0.0260(13) 0.0229(12) 0.0011(10) 0.0010(10) 0.0062(10)
C12 0.0246(12) 0.0249(13) 0.0209(11) 0.0084(10) -0.0022(10) -0.0010(10)
C13 0.0159(10) 0.0171(10) 0.0154(10) 0.0002(8) 0.0007(8) 0.0009(8)
C14 0.0189(10) 0.0141(10) 0.0163(10) -0.0025(8) -0.0011(8) 0.0003(8)
C15 0.0134(10) 0.0137(10) 0.0174(10) 0.0014(8) -0.0003(8) 0.0006(8)
C16 0.0141(10) 0.0166(10) 0.0133(10) -0.0002(8) 0.0009(8) 0.0011(8)
C17 0.0146(10) 0.0137(10) 0.0164(10) -0.0011(8) -0.0024(8) 0.0004(8)
C18 0.0172(11) 0.0148(10) 0.0177(10) 0.0040(8) 0.0003(8) -0.0030(8)
C19 0.0234(11) 0.0133(10) 0.0167(10) -0.0015(8) 0.0009(9) -0.0010(8)
C20 0.0440(16) 0.0134(11) 0.0265(13) 0.0025(9) 0.0076(12) -0.0005(11)
C21 0.0242(12) 0.0235(12) 0.0302(14) -0.0077(11) -0.0006(11) -0.0038(10)
C22 0.0249(12) 0.0181(11) 0.0226(12) -0.0005(9) 0.0012(10) 0.0037(10)
C23 0.0206(11) 0.0144(10) 0.0187(11) -0.0006(8) 0.0031(9) -0.0026(8)
C24 0.0315(13) 0.0187(12) 0.0302(13) 0.0053(10) 0.0042(11) 0.0016(10)
C25 0.0207(12) 0.0233(12) 0.0254(12) 0.0000(10) 0.0066(10) -0.0048(10)
C26 0.0412(16) 0.0249(13) 0.0265(13) -0.0054(11) 0.0091(12) -0.0164(12)
C27 0.0197(12) 0.0320(14) 0.0348(14) -0.0011(12) -0.0022(11) 0.0038(11)
C28 0.0331(14) 0.0239(13) 0.0176(12) -0.0014(10) -0.0010(10) -0.0010(11)
C29 0.0296(13) 0.0244(13) 0.0202(12) 0.0038(10) 0.0004(10) -0.0017(10)
C30 0.0298(13) 0.0252(12) 0.0271(12) 0.0012(10) 0.0011(10) -0.0009(10)
C31 0.0322(15) 0.0387(17) 0.0315(15) 0.0002(13) -0.0032(12) -0.0047(12)
C32 0.0216(12) 0.0368(15) 0.0376(15) -0.0107(12) 0.0015(11) 0.0057(11)

loop_
_atom_type_symbol
_atom_type_description
_atom_type_scat_dispersion_real
_atom_type_scat_dispersion_imag
_atom_type_scat_source
C C 0.0033 0.0016 'International Tables Vol C Tables 4.2.6.8 and 6.1.1.4'
H H 0.0000 0.0000 'International Tables Vol C Tables 4.2.6.8 and 6.1.1.4'
N N 0.0061 0.0033 'International Tables Vol C Tables 4.2.6.8 and 6.1.1.4'
O O 0.0106 0.0060 'International Tables Vol C Tables 4.2.6.8 and 6.1.1.4'
F F 0.0171 0.0103 'International Tables Vol C Tables 4.2.6.8 and 6.1.1.4'
Si Si 0.0817 0.0704 'International Tables Vol C Tables 4.2.6.8 and 6.1.1.4'
S S 0.1246 0.1234 'International Tables Vol C Tables 4.2.6.8 and 6.1.1.4'
Bi Bi -4.1077 10.2566 'International Tables Vol C Tables 4.2.6.8 and 6.1.1.4'

loop_
_geom_angle_atom_site_label_1
_geom_angle_atom_site_label_2
_geom_angle_atom_site_label_3
_geom_angle
C1 Bi1 C13 93.14(7)
C1 Bi1 N1 72.74(7)
C13 Bi1 N1 99.02(7)
C1 Bi1 N2 71.76(7)
C13 Bi1 N2 83.06(7)
N1 Bi1 N2 144.50(6)
C16 O1 Si1 136.26(13)
O1 Si1 C29 108.60(10)
O1 Si1 C28 109.89(10)
C29 Si1 C28 104.02(12)
O1 Si1 C27 109.56(11)
C29 Si1 C27 113.03(13)
C28 Si1 C27 111.58(13)
O2 S1 O4 115.86(11)
O2 S1 O3 114.63(12)
O4 S1 O3 114.53(11)
O2 S1 C30 104.10(11)
O4 S1 C30 103.28(11)
O3 S1 C30 101.94(11)
C9 N1 C8 108.92(18)
C9 N1 C7 109.91(18)
C8 N1 C7 109.89(17)
C9 N1 Bi1 112.14(13)
C8 N1 Bi1 111.62(13)
C7 N1 Bi1 104.27(12)
C11 N2 C12 109.52(18)
C11 N2 C10 109.87(18)
C12 N2 C10 110.18(17)
C11 N2 Bi1 106.87(13)
C12 N2 Bi1 115.01(14)
C10 N2 Bi1 105.22(12)
C6 C1 C2 120.9(2)
C6 C1 Bi1 120.16(15)
C2 C1 Bi1 118.93(15)
C3 C2 C1 119.1(2)
C3 C2 C7 122.19(19)
C1 C2 C7 118.57(19)
C4 C3 C2 120.0(2)
C3 C4 C5 120.8(2)
C4 C5 C6 119.6(2)
C1 C6 C5 119.6(2)
C1 C6 C10 118.80(19)
C5 C6 C10 121.6(2)
N1 C7 C2 112.03(17)
N2 C10 C6 110.99(18)
C18 C13 C14 117.83(19)
C18 C13 Bi1 124.74(15)
C14 C13 Bi1 116.86(15)
C13 C14 C15 122.81(19)
C14 C15 C16 117.20(18)
C14 C15 C23 118.69(18)
C16 C15 C23 124.11(18)
O1 C16 C17 119.47(17)
O1 C16 C15 119.49(18)
C17 C16 C15 120.97(18)
C18 C17 C16 117.04(18)
C18 C17 C19 117.70(18)
C16 C17 C19 125.26(18)
C13 C18 C17 122.62(19)
C21 C19 C22 111.39(19)
C21 C19 C20 107.74(19)
C22 C19 C20 104.83(19)
C21 C19 C17 109.88(18)
C22 C19 C17 112.51(17)
C20 C19 C17 110.29(17)
C24 C23 C26 106.5(2)
C24 C23 C25 111.40(19)
C26 C23 C25 105.96(19)
C24 C23 C15 109.88(18)
C26 C23 C15 111.36(18)
C25 C23 C15 111.59(17)
F3 C30 F2 107.4(2)
F3 C30 F1 106.8(2)
F2 C30 F1 107.1(2)
F3 C30 S1 111.54(17)
F2 C30 S1 111.98(17)
F1 C30 S1 111.70(16)
N3 C32 C31 179.3(3)

loop_
_geom_bond_atom_site_label_1
_geom_bond_atom_site_label_2
_geom_bond_distance
Bi1 C1 2.211(2)
Bi1 C13 2.242(2)
Bi1 N1 2.5405(17)
Bi1 N2 2.5612(18)
F3 C30 1.333(3)
F1 C30 1.338(3)
F2 C30 1.335(3)
O1 C16 1.378(2)
O1 Si1 1.6654(15)
O2 S1 1.4286(17)
O3 S1 1.4396(17)
O4 S1 1.4306(17)
Si1 C29 1.855(2)
Si1 C28 1.857(2)
Si1 C27 1.857(3)
S1 C30 1.823(2)
N1 C9 1.476(3)
N1 C8 1.484(3)
N1 C7 1.488(3)
N2 C11 1.475(3)
N2 C12 1.477(3)
N2 C10 1.487(3)
N3 C32 1.134(4)
C1 C6 1.388(3)
C1 C2 1.395(3)
C2 C3 1.389(3)
C2 C7 1.509(3)
C3 C4 1.385(3)
C4 C5 1.389(3)
C5 C6 1.390(3)
C6 C10 1.515(3)
C13 C18 1.387(3)
C13 C14 1.391(3)
C14 C15 1.393(3)
C15 C16 1.417(3)
C15 C23 1.546(3)
C16 C17 1.416(3)
C17 C18 1.398(3)
C17 C19 1.543(3)
C19 C21 1.532(3)
C19 C22 1.535(3)
C19 C20 1.541(3)
C23 C24 1.525(3)
C23 C26 1.533(3)
C23 C25 1.537(3)
C31 C32 1.445(4)
